data_2219501
loop_
_publ_author_name
'Chen, Yuzhen'
'Wang, Airong'
'Gao, Haiyan'
'Niu, Shengyang'

_publ_section_title
;5-{(2<i>S</i>,3<i>R</i>,4<i>S</i>,5<i>S</i>,6<i>R</i>)-3,4-Dihydroxy-6-hydroxymethyl-3-[(2<i>S</i>,3<i>R</i>,4<i>R</i>,5<i>R</i>,6<i>S</i>)-3,4,5-trihydroxy-6-methyltetrahydropyran-2-yloxy]tetrahydropyran-2-yloxy}-7-hydroxy-2-(4-hydroxyphenyl)chromen-4-one
 monohydrate
;
_journal_coeditor_code BT2776
_journal_issue 10
_journal_name_full 'Acta Crystallographica Section E'
_journal_page_first o1901
_journal_paper_doi 10.1107/S1600536808027839
_journal_volume 64
_journal_year 2008
_chemical_formula_iupac 'C27 H30 O14 , H2 O'
_chemical_formula_moiety 'C27 H30 O14 , H2 O'
_chemical_formula_sum 'C27 H32 O15'
_chemical_formula_weight 596.53
_chemical_name_systematic
;5-{(2<i>S</i>,3<i>R</i>,4<i>S</i>,5<i>S</i>,6<i>R</i>)-3,4-Dihydroxy-6-
hydroxymethyl-3-[(2<i>S</i>,3<i>R</i>,4<i>R</i>,5<i>R</i>,6<i>S</i>)-3,4,5-
trihydroxy-6-methyltetrahydropyran-2-yloxy]tetrahydropyran-2-yloxy}-7-hydroxy-
2-(4-hydroxyphenyl)chromen-4-one
 monohydrate
;
_space_group_IT_number 19
_symmetry_cell_setting orthorhombic
_symmetry_space_group_name_Hall 'P 2ac 2ab'
_symmetry_space_group_name_H-M 'P 21 21 21'
_atom_sites_solution_hydrogens geom
_atom_sites_solution_primary direct
_atom_sites_solution_secondary difmap
_cell_angle_alpha 90.00
_cell_angle_beta 90.00
_cell_angle_gamma 90.00
_cell_formula_units_Z 4
_cell_length_a 7.2392(14)
_cell_length_b 9.832(2)
_cell_length_c 36.782(7)
_cell_measurement_reflns_used 5367
_cell_measurement_temperature 113(2)
_cell_measurement_theta_max 27.110
_cell_measurement_theta_min 2.144
_cell_volume 2618.0(9)
_computing_cell_refinement 'Crystalclear (Rigaku/MSC, 2005)'
_computing_data_collection 'Crystalclear (Rigaku/MSC, 2005)'
_computing_data_reduction 'Crystalclear (Rigaku/MSC, 2005)'
_computing_molecular_graphics 'SHELXTL (Sheldrick, 2008)'
_computing_publication_material 'CrystalStructure (Rigaku/MSC, 2005)'
_computing_structure_refinement 'SHELXL97 (Sheldrick, 2008)'
_computing_structure_solution 'SHELXS97 (Sheldrick, 2008)'
_diffrn_ambient_temperature 113(2)
_diffrn_measured_fraction_theta_full 0.997
_diffrn_measured_fraction_theta_max 0.997
_diffrn_measurement_device_type 'Rigaku Saturn CCD area-detector'
_diffrn_measurement_method '\w scans'
_diffrn_radiation_monochromator confocal
_diffrn_radiation_source 'rotating anode'
_diffrn_radiation_type MoK\a
_diffrn_radiation_wavelength 0.71073
_diffrn_reflns_av_R_equivalents 0.0898
_diffrn_reflns_av_sigmaI/netI 0.0643
_diffrn_reflns_limit_h_max 9
_diffrn_reflns_limit_h_min -9
_diffrn_reflns_limit_k_max 12
_diffrn_reflns_limit_k_min -12
_diffrn_reflns_limit_l_max 47
_diffrn_reflns_limit_l_min -30
_diffrn_reflns_number 20457
_diffrn_reflns_theta_full 27.13
_diffrn_reflns_theta_max 27.13
_diffrn_reflns_theta_min 2.14
_diffrn_standards_decay_% 0
_diffrn_standards_interval_count 0
_diffrn_standards_interval_time 0
_diffrn_standards_number 0
_exptl_absorpt_coefficient_mu 0.125
_exptl_absorpt_correction_T_max 0.9950
_exptl_absorpt_correction_T_min 0.9901
_exptl_absorpt_correction_type multi-scan
_exptl_absorpt_process_details '(CrystalClear; Rigaku/MSC, 2005)'
_exptl_crystal_colour white
_exptl_crystal_density_diffrn 1.513
_exptl_crystal_density_method 'not measured'
_exptl_crystal_description block
_exptl_crystal_F_000 1256
_exptl_crystal_size_max 0.08
_exptl_crystal_size_mid 0.06
_exptl_crystal_size_min 0.04
_refine_diff_density_max 0.312
_refine_diff_density_min -0.286
_refine_ls_abs_structure_details 'None, Friedel Pairs merged'
_refine_ls_extinction_method none
_refine_ls_goodness_of_fit_ref 1.055
_refine_ls_hydrogen_treatment mixed
_refine_ls_matrix_type full
_refine_ls_number_parameters 410
_refine_ls_number_reflns 3332
_refine_ls_number_restraints 10
_refine_ls_restrained_S_all 1.054
_refine_ls_R_factor_all 0.0562
_refine_ls_R_factor_gt 0.0449
_refine_ls_shift/su_max 0.001
_refine_ls_shift/su_mean 0.000
_refine_ls_structure_factor_coef Fsqd
_refine_ls_weighting_details 'calc w = 1/[\s^2^(Fo^2^)+(0.0614P)^2^+0.0488P] where P=(Fo^2^+2Fc^2^)/3'
_refine_ls_weighting_scheme calc
_refine_ls_wR_factor_gt 0.1059
_refine_ls_wR_factor_ref 0.1103
_reflns_number_gt 2875
_reflns_number_total 3332
_reflns_threshold_expression I>2\s(I)
_cod_data_source_file bt2776.cif
_cod_data_source_block I
_cod_original_cell_volume 2618.1(9)
_cod_database_code 2219501
_cod_database_fobs_code 2219501

loop_
_symmetry_equiv_pos_as_xyz
'x, y, z'
'-x+1/2, -y, z+1/2'
'-x, y+1/2, -z+1/2'
'x+1/2, -y+1/2, -z'

loop_
_atom_site_type_symbol
_atom_site_label
_atom_site_fract_x
_atom_site_fract_y
_atom_site_fract_z
_atom_site_U_iso_or_equiv
_atom_site_adp_type
_atom_site_calc_flag
_atom_site_refinement_flags
_atom_site_occupancy
O O1 0.4843(3) 0.7580(2) 0.00818(5) 0.0211(5) Uani d . 1
O O2 0.5796(3) 0.9238(2) 0.10827(5) 0.0185(5) Uani d . 1
O O3 0.4249(3) 0.3145(2) 0.05153(5) 0.0241(5) Uani d D 1
H H3 0.407(5) 0.268(4) 0.0720(8) 0.036 Uiso d D 1
O O4 0.5902(2) 0.6692(2) 0.13500(5) 0.0165(4) Uani d . 1
O O5 0.4557(2) 0.5220(2) 0.17460(5) 0.0170(4) Uani d . 1
O O6 0.8762(3) 0.5651(2) 0.24894(5) 0.0205(4) Uani d D 1
H H6 0.909(5) 0.502(3) 0.2620(8) 0.031 Uiso d D 1
O O7 0.6098(3) 0.3398(2) 0.25491(5) 0.0231(5) Uani d D 1
H H7 0.622(5) 0.364(4) 0.2769(7) 0.035 Uiso d D 1
O O8 0.2114(3) 0.2890(2) 0.17453(5) 0.0252(5) Uani d D 1
H H8 0.140(5) 0.342(4) 0.1646(9) 0.038 Uiso d D 1
O O9 0.9173(2) 0.6586(2) 0.17330(5) 0.0167(4) Uani d . 1
O O10 0.9519(2) 0.8722(2) 0.20277(5) 0.0163(4) Uani d . 1
O O11 1.3189(2) 0.8698(2) 0.17022(5) 0.0189(5) Uani d D 1
H H11 1.403(4) 0.862(4) 0.1536(7) 0.028 Uiso d D 1
O O12 1.1740(3) 0.8979(2) 0.09786(5) 0.0224(5) Uani d D 1
H H12 1.155(5) 0.981(3) 0.0934(9) 0.034 Uiso d D 1
O O13 0.8811(3) 1.0723(2) 0.11859(5) 0.0219(5) Uani d D 1
H H13 0.779(4) 1.029(4) 0.1135(9) 0.033 Uiso d D 1
O O14 0.4369(3) 1.1650(2) -0.12150(5) 0.0212(5) Uani d D 1
H H14 0.406(5) 1.250(3) -0.1214(9) 0.032 Uiso d D 1
O O15 0.3844(4) 0.1713(3) 0.11315(6) 0.0375(6) Uani d D 1
H H15A 0.358(6) 0.199(5) 0.1329(8) 0.056 Uiso d D 1
H H15B 0.438(6) 0.096(3) 0.1150(12) 0.056 Uiso d D 1
C C2 0.5093(4) 0.8935(3) 0.01211(7) 0.0173(6) Uani d . 1
C C3 0.5473(4) 0.9489(3) 0.04519(7) 0.0190(6) Uani d . 1
H H3A 0.5692 1.0439 0.0469 0.023 Uiso calc R 1
C C4 0.5552(3) 0.8674(3) 0.07760(7) 0.0159(6) Uani d . 1
C C5 0.5377(3) 0.6235(3) 0.10095(7) 0.0149(6) Uani d . 1
C C6 0.4977(4) 0.4896(3) 0.09418(7) 0.0168(6) Uani d . 1
H H6A 0.4939 0.4261 0.1136 0.020 Uiso calc R 1
C C7 0.4621(4) 0.4463(3) 0.05842(7) 0.0186(6) Uani d . 1
C C8 0.4641(4) 0.5371(3) 0.02980(7) 0.0199(6) Uani d . 1
H H8A 0.4449 0.5074 0.0055 0.024 Uiso calc R 1
C C9 0.4948(4) 0.6725(3) 0.03761(7) 0.0178(6) Uani d . 1
C C13 0.5313(4) 0.7231(3) 0.07286(7) 0.0146(6) Uani d . 1
C C1'' 0.6285(4) 0.5673(3) 0.16087(7) 0.0150(5) Uani d . 1
H H1'' 0.6935 0.4899 0.1488 0.018 Uiso calc R 1
C C2'' 0.7487(3) 0.6234(3) 0.19134(7) 0.0154(6) Uani d . 1
H H2'' 0.6905 0.7053 0.2027 0.019 Uiso calc R 1
C C3'' 0.7742(4) 0.5101(3) 0.21932(7) 0.0167(6) Uani d . 1
H H3'' 0.8472 0.4347 0.2080 0.020 Uiso calc R 1
C C4'' 0.5868(4) 0.4542(3) 0.23160(7) 0.0167(6) Uani d . 1
H H4'' 0.5165 0.5270 0.2446 0.020 Uiso calc R 1
C C5'' 0.4779(4) 0.4074(3) 0.19843(7) 0.0158(6) Uani d . 1
H H5'' 0.5506 0.3357 0.1855 0.019 Uiso calc R 1
C C6'' 0.2879(4) 0.3529(3) 0.20634(7) 0.0203(6) Uani d . 1
H H6''1 0.2948 0.2860 0.2264 0.024 Uiso calc R 1
H H6''2 0.2064 0.4283 0.2142 0.024 Uiso calc R 1
C C1''' 1.0404(3) 0.7556(3) 0.18874(7) 0.0146(5) Uani d . 1
H H1''' 1.1133 0.7111 0.2085 0.018 Uiso calc R 1
C C2''' 1.1695(3) 0.7886(3) 0.15686(7) 0.0159(6) Uani d . 1
H H2''' 1.2187 0.7025 0.1461 0.019 Uiso calc R 1
C C3''' 1.0581(4) 0.8670(3) 0.12806(7) 0.0170(6) Uani d . 1
H H3''' 0.9544 0.8080 0.1195 0.020 Uiso calc R 1
C C4''' 0.9774(4) 0.9936(3) 0.14530(7) 0.0162(6) Uani d . 1
H H4''' 1.0803 1.0497 0.1555 0.019 Uiso calc R 1
C C5''' 0.8485(3) 0.9518(3) 0.17625(7) 0.0163(6) Uani d . 1
H H5''' 0.7459 0.8949 0.1662 0.020 Uiso calc R 1
C C6''' 0.7673(4) 1.0724(4) 0.19609(8) 0.0253(7) Uani d . 1
H H6''3 0.7005 1.0407 0.2177 0.038 Uiso calc R 1
H H6''4 0.6819 1.1207 0.1800 0.038 Uiso calc R 1
H H6''5 0.8668 1.1339 0.2035 0.038 Uiso calc R 1
C C1' 0.4910(4) 0.9672(3) -0.02252(7) 0.0182(6) Uani d . 1
C C2' 0.5075(4) 0.8970(3) -0.05549(7) 0.0192(6) Uani d . 1
H H2' 0.5297 0.8018 -0.0555 0.023 Uiso calc R 1
C C3' 0.4916(4) 0.9662(3) -0.08794(7) 0.0190(6) Uani d . 1
H H3' 0.5052 0.9185 -0.1102 0.023 Uiso calc R 1
C C4' 0.4559(4) 1.1048(3) -0.08840(7) 0.0179(6) Uani d . 1
C C5' 0.4378(4) 1.1761(3) -0.05556(7) 0.0202(6) Uani d . 1
H H5' 0.4134 1.2710 -0.0556 0.024 Uiso calc R 1
C C6' 0.4557(4) 1.1065(3) -0.02315(7) 0.0223(6) Uani d . 1
H H6' 0.4439 1.1545 -0.0009 0.027 Uiso calc R 1

loop_
_atom_site_aniso_label
_atom_site_aniso_U_11
_atom_site_aniso_U_22
_atom_site_aniso_U_33
_atom_site_aniso_U_12
_atom_site_aniso_U_13
_atom_site_aniso_U_23
O1 0.0317(11) 0.0152(12) 0.0164(9) -0.0001(9) -0.0024(8) 0.0025(9)
O2 0.0233(10) 0.0176(13) 0.0144(9) -0.0028(8) -0.0018(7) -0.0026(8)
O3 0.0339(12) 0.0184(14) 0.0201(10) -0.0024(9) -0.0012(8) -0.0014(9)
O4 0.0217(9) 0.0151(12) 0.0126(8) -0.0015(8) -0.0021(7) 0.0012(8)
O5 0.0143(8) 0.0181(12) 0.0187(9) -0.0011(8) -0.0007(7) 0.0047(9)
O6 0.0237(10) 0.0176(12) 0.0203(10) -0.0044(9) -0.0101(8) 0.0030(9)
O7 0.0326(11) 0.0202(12) 0.0164(9) -0.0053(10) -0.0043(8) 0.0068(9)
O8 0.0251(11) 0.0260(14) 0.0246(10) -0.0073(9) -0.0074(8) 0.0007(10)
O9 0.0157(9) 0.0172(12) 0.0173(9) -0.0046(8) 0.0012(7) -0.0033(8)
O10 0.0179(9) 0.0153(12) 0.0157(8) 0.0015(8) -0.0008(7) -0.0011(8)
O11 0.0153(9) 0.0239(13) 0.0175(9) -0.0033(8) 0.0003(7) -0.0034(9)
O12 0.0237(10) 0.0250(14) 0.0184(10) -0.0009(9) 0.0081(7) 0.0021(10)
O13 0.0227(10) 0.0177(13) 0.0253(10) -0.0020(9) -0.0050(8) 0.0049(9)
O14 0.0330(11) 0.0170(13) 0.0137(9) 0.0016(10) -0.0006(7) 0.0029(9)
O15 0.0558(16) 0.0267(17) 0.0299(12) 0.0115(13) 0.0134(11) 0.0070(12)
C2 0.0202(13) 0.0136(16) 0.0182(12) -0.0012(11) 0.0004(9) 0.0007(12)
C3 0.0242(13) 0.0166(17) 0.0162(12) -0.0025(12) -0.0006(10) 0.0015(11)
C4 0.0138(11) 0.0179(17) 0.0160(12) -0.0024(11) -0.0004(9) -0.0009(11)
C5 0.0151(11) 0.0162(16) 0.0134(11) -0.0001(11) -0.0011(9) -0.0008(11)
C6 0.0195(13) 0.0152(17) 0.0158(13) 0.0021(11) -0.0011(9) 0.0017(12)
C7 0.0182(12) 0.0164(17) 0.0213(13) -0.0012(11) 0.0003(10) -0.0029(12)
C8 0.0267(14) 0.0188(18) 0.0144(12) 0.0005(12) -0.0027(10) -0.0027(11)
C9 0.0185(13) 0.0200(18) 0.0149(12) -0.0014(11) -0.0014(9) 0.0024(12)
C13 0.0171(12) 0.0136(16) 0.0132(12) -0.0003(11) -0.0008(9) 0.0007(11)
C1'' 0.0172(12) 0.0134(15) 0.0143(11) -0.0002(11) -0.0005(9) 0.0013(11)
C2'' 0.0155(12) 0.0155(17) 0.0153(12) -0.0021(11) 0.0009(9) -0.0001(11)
C3'' 0.0189(13) 0.0154(17) 0.0160(12) -0.0011(11) -0.0039(9) -0.0017(11)
C4'' 0.0195(12) 0.0155(16) 0.0152(12) -0.0018(11) -0.0010(9) 0.0017(11)
C5'' 0.0210(13) 0.0121(16) 0.0143(12) -0.0006(11) -0.0006(9) 0.0025(11)
C6'' 0.0195(12) 0.0228(18) 0.0186(13) -0.0053(13) -0.0021(9) 0.0022(13)
C1''' 0.0147(11) 0.0114(15) 0.0178(12) -0.0007(11) -0.0007(9) -0.0048(11)
C2''' 0.0144(12) 0.0152(16) 0.0180(12) -0.0025(10) -0.0013(9) -0.0028(11)
C3''' 0.0166(12) 0.0195(17) 0.0150(12) -0.0038(11) 0.0007(9) 0.0019(11)
C4''' 0.0177(12) 0.0156(17) 0.0152(12) -0.0002(11) -0.0028(9) 0.0046(11)
C5''' 0.0149(12) 0.0163(16) 0.0178(12) -0.0005(11) -0.0001(9) 0.0009(12)
C6''' 0.0255(14) 0.025(2) 0.0250(14) 0.0081(13) 0.0017(11) -0.0009(13)
C1' 0.0202(13) 0.0202(18) 0.0142(12) 0.0015(12) -0.0005(9) 0.0013(12)
C2' 0.0243(14) 0.0163(17) 0.0172(13) 0.0023(12) -0.0004(10) -0.0006(12)
C3' 0.0264(14) 0.0153(17) 0.0153(12) 0.0019(12) 0.0007(10) -0.0023(11)
C4' 0.0192(12) 0.0196(17) 0.0149(12) -0.0013(12) 0.0005(9) 0.0018(12)
C5' 0.0306(15) 0.0114(17) 0.0186(13) 0.0010(12) 0.0000(11) -0.0017(12)
C6' 0.0328(15) 0.0180(18) 0.0159(13) 0.0025(13) 0.0010(11) -0.0031(12)

loop_
_atom_type_symbol
_atom_type_description
_atom_type_scat_dispersion_real
_atom_type_scat_dispersion_imag
_atom_type_scat_source
C C 0.0033 0.0000 'International Tables Vol C Tables 4.2.6.8 and 6.1.1.4'
H H 0.0000 0.0000 'International Tables Vol C Tables 4.2.6.8 and 6.1.1.4'
O O 0.0106 0.0000 'International Tables Vol C Tables 4.2.6.8 and 6.1.1.4'

loop_
_geom_angle_atom_site_label_1
_geom_angle_atom_site_label_2
_geom_angle_atom_site_label_3
_geom_angle
C2 O1 C9 120.8(2)
C7 O3 H3 111(2)
C5 O4 C1'' 115.7(2)
C1'' O5 C5'' 111.37(19)
C3'' O6 H6 108(3)
C4'' O7 H7 112(3)
C6'' O8 H8 109(3)
C1''' O9 C2'' 120.72(19)
C1''' O10 C5''' 115.13(19)
C2''' O11 H11 104(2)
C3''' O12 H12 105(3)
C4''' O13 H13 107(2)
C4' O14 H14 116(2)
H15A O15 H15B 110(4)
O1 C2 C3 121.1(3)
O1 C2 C1' 112.4(2)
C3 C2 C1' 126.5(3)
C2 C3 C4 121.8(3)
C2 C3 H3A 119.1
C4 C3 H3A 119.1
O2 C4 C3 120.0(3)
O2 C4 C13 123.7(2)
C3 C4 C13 116.4(2)
C6 C5 O4 122.3(2)
C6 C5 C13 121.4(2)
O4 C5 C13 116.3(2)
C5 C6 C7 120.0(3)
C5 C6 H6A 120.0
C7 C6 H6A 120.0
O3 C7 C8 118.7(2)
O3 C7 C6 120.3(3)
C8 C7 C6 121.0(3)
C9 C8 C7 117.8(3)
C9 C8 H8A 121.1
C7 C8 H8A 121.1
O1 C9 C8 114.7(2)
O1 C9 C13 121.2(3)
C8 C9 C13 124.1(3)
C9 C13 C5 115.4(3)
C9 C13 C4 118.7(2)
C5 C13 C4 125.8(2)
O4 C1'' O5 106.9(2)
O4 C1'' C2'' 110.6(2)
O5 C1'' C2'' 110.8(2)
O4 C1'' H1'' 109.5
O5 C1'' H1'' 109.5
C2'' C1'' H1'' 109.5
O9 C2'' C1'' 103.53(19)
O9 C2'' C3'' 112.7(2)
C1'' C2'' C3'' 107.5(2)
O9 C2'' H2'' 110.9
C1'' C2'' H2'' 110.9
C3'' C2'' H2'' 110.9
O6 C3'' C2'' 107.5(2)
O6 C3'' C4'' 111.7(2)
C2'' C3'' C4'' 110.7(2)
O6 C3'' H3'' 109.0
C2'' C3'' H3'' 109.0
C4'' C3'' H3'' 109.0
O7 C4'' C5'' 107.7(2)
O7 C4'' C3'' 110.9(2)
C5'' C4'' C3'' 109.3(2)
O7 C4'' H4'' 109.6
C5'' C4'' H4'' 109.6
C3'' C4'' H4'' 109.6
O5 C5'' C6'' 107.1(2)
O5 C5'' C4'' 108.0(2)
C6'' C5'' C4'' 115.2(2)
O5 C5'' H5'' 108.8
C6'' C5'' H5'' 108.8
C4'' C5'' H5'' 108.8
O8 C6'' C5'' 110.5(2)
O8 C6'' H6''1 109.6
C5'' C6'' H6''1 109.6
O8 C6'' H6''2 109.6
C5'' C6'' H6''2 109.6
H6''1 C6'' H6''2 108.1
O10 C1''' O9 113.9(2)
O10 C1''' C2''' 112.6(2)
O9 C1''' C2''' 102.6(2)
O10 C1''' H1''' 109.2
O9 C1''' H1''' 109.2
C2''' C1''' H1''' 109.2
O11 C2''' C1''' 108.4(2)
O11 C2''' C3''' 110.7(2)
C1''' C2''' C3''' 108.2(2)
O11 C2''' H2''' 109.8
C1''' C2''' H2''' 109.8
C3''' C2''' H2''' 109.8
O12 C3''' C4''' 112.2(2)
O12 C3''' C2''' 109.6(2)
C4''' C3''' C2''' 109.0(2)
O12 C3''' H3''' 108.7
C4''' C3''' H3''' 108.7
C2''' C3''' H3''' 108.7
O13 C4''' C3''' 110.2(2)
O13 C4''' C5''' 111.0(2)
C3''' C4''' C5''' 109.0(2)
O13 C4''' H4''' 108.9
C3''' C4''' H4''' 108.9
C5''' C4''' H4''' 108.9
O10 C5''' C6''' 107.3(2)
O10 C5''' C4''' 109.2(2)
C6''' C5''' C4''' 112.7(3)
O10 C5''' H5''' 109.2
C6''' C5''' H5''' 109.2
C4''' C5''' H5''' 109.2
C5''' C6''' H6''3 109.5
C5''' C6''' H6''4 109.5
H6''3 C6''' H6''4 109.5
C5''' C6''' H6''5 109.5
H6''3 C6''' H6''5 109.5
H6''4 C6''' H6''5 109.5
C6' C1' C2' 119.1(3)
C6' C1' C2 121.0(2)
C2' C1' C2 119.9(3)
C3' C2' C1' 119.9(3)
C3' C2' H2' 120.0
C1' C2' H2' 120.0
C2' C3' C4' 120.7(3)
C2' C3' H3' 119.6
C4' C3' H3' 119.6
O14 C4' C3' 117.2(2)
O14 C4' C5' 122.9(3)
C3' C4' C5' 119.9(3)
C6' C5' C4' 119.2(3)
C6' C5' H5' 120.4
C4' C5' H5' 120.4
C5' C6' C1' 121.2(3)
C5' C6' H6' 119.4
C1' C6' H6' 119.4

loop_
_geom_bond_atom_site_label_1
_geom_bond_atom_site_label_2
_geom_bond_distance
O1 C2 1.352(4)
O1 C9 1.373(3)
O2 C4 1.269(3)
O3 C7 1.347(4)
O3 H3 0.89(2)
O4 C5 1.384(3)
O4 C1'' 1.409(3)
O5 C1'' 1.420(3)
O5 C5'' 1.436(3)
O6 C3'' 1.423(3)
O6 H6 0.82(2)
O7 C4'' 1.424(4)
O7 H7 0.85(2)
O8 C6'' 1.439(3)
O8 H8 0.82(2)
O9 C1''' 1.423(3)
O9 C2'' 1.432(3)
O10 C1''' 1.412(3)
O10 C5''' 1.457(3)
O11 C2''' 1.431(3)
O11 H11 0.86(2)
O12 C3''' 1.425(3)
O12 H12 0.85(3)
O13 C4''' 1.432(3)
O13 H13 0.87(2)
O14 C4' 1.360(3)
O14 H14 0.87(3)
O15 H15A 0.80(3)
O15 H15B 0.84(3)
C2 C3 1.361(4)
C2 C1' 1.472(4)
C3 C4 1.437(4)
C3 H3A 0.9500
C4 C13 1.440(4)
C5 C6 1.371(4)
C5 C13 1.424(4)
C6 C7 1.406(4)
C6 H6A 0.9500
C7 C8 1.381(4)
C8 C9 1.379(5)
C8 H8A 0.9500
C9 C13 1.414(4)
C1'' C2'' 1.522(4)
C1'' H1'' 1.0000
C2'' C3'' 1.528(4)
C2'' H2'' 1.0000
C3'' C4'' 1.532(4)
C3'' H3'' 1.0000
C4'' C5'' 1.524(3)
C4'' H4'' 1.0000
C5'' C6'' 1.505(4)
C5'' H5'' 1.0000
C6'' H6''1 0.9900
C6'' H6''2 0.9900
C1''' C2''' 1.534(4)
C1''' H1''' 1.0000
C2''' C3''' 1.539(4)
C2''' H2''' 1.0000
C3''' C4''' 1.514(4)
C3''' H3''' 1.0000
C4''' C5''' 1.529(4)
C4''' H4''' 1.0000
C5''' C6''' 1.511(4)
C5''' H5''' 1.0000
C6''' H6''3 0.9800
C6''' H6''4 0.9800
C6''' H6''5 0.9800
C1' C6' 1.393(5)
C1' C2' 1.400(4)
C2' C3' 1.379(4)
C2' H2' 0.9500
C3' C4' 1.386(4)
C3' H3' 0.9500
C4' C5' 1.403(4)
C5' C6' 1.381(4)
C5' H5' 0.9500
C6' H6' 0.9500

loop_
_geom_hbond_atom_site_label_D
_geom_hbond_atom_site_label_H
_geom_hbond_atom_site_label_A
_geom_hbond_site_symmetry_A
_geom_hbond_distance_DH
_geom_hbond_distance_HA
_geom_hbond_distance_DA
_geom_hbond_angle_DHA
O3 H3 O15 . 0.89(3) 1.80(3) 2.684(3) 177(5)
O6 H6 O10 3_745 0.82(3) 2.08(3) 2.881(3) 166(3)
O7 H7 O11 3_745 0.85(3) 1.99(3) 2.817(3) 164(4)
O8 H8 O14 4_465 0.82(4) 2.17(3) 2.821(3) 136(3)
O11 H11 O2 1_655 0.87(3) 2.19(3) 3.006(3) 158(3)
O13 H13 O2 . 0.87(3) 1.79(3) 2.653(3) 172(3)
O14 H14 O13 4_475 0.87(3) 1.76(3) 2.617(3) 170(3)
O15 H15A O8 . 0.80(3) 2.06(4) 2.829(3) 161(4)
O15 H15B O2 1_545 0.84(3) 2.00(3) 2.820(4) 168(4)

loop_
_geom_torsion_atom_site_label_1
_geom_torsion_atom_site_label_2
_geom_torsion_atom_site_label_3
_geom_torsion_atom_site_label_4
_geom_torsion
C9 O1 C2 C3 0.7(4)
C9 O1 C2 C1' -179.5(2)
O1 C2 C3 C4 -2.6(4)
C1' C2 C3 C4 177.6(2)
C2 C3 C4 O2 -175.6(3)
C2 C3 C4 C13 3.5(4)
C1'' O4 C5 C6 9.7(3)
C1'' O4 C5 C13 -169.0(2)
O4 C5 C6 C7 -174.0(2)
C13 C5 C6 C7 4.6(4)
C5 C6 C7 O3 179.2(3)
C5 C6 C7 C8 -1.0(4)
O3 C7 C8 C9 177.3(3)
C6 C7 C8 C9 -2.5(4)
C2 O1 C9 C8 179.2(2)
C2 O1 C9 C13 0.2(4)
C7 C8 C9 O1 -176.4(2)
C7 C8 C9 C13 2.5(4)
O1 C9 C13 C5 179.7(2)
C8 C9 C13 C5 0.9(4)
O1 C9 C13 C4 0.8(4)
C8 C9 C13 C4 -178.1(3)
C6 C5 C13 C9 -4.5(4)
O4 C5 C13 C9 174.2(2)
C6 C5 C13 C4 174.4(3)
O4 C5 C13 C4 -6.9(4)
O2 C4 C13 C9 176.5(2)
C3 C4 C13 C9 -2.5(4)
O2 C4 C13 C5 -2.3(4)
C3 C4 C13 C5 178.7(2)
C5 O4 C1'' O5 -80.2(3)
C5 O4 C1'' C2'' 159.1(2)
C5'' O5 C1'' O4 173.8(2)
C5'' O5 C1'' C2'' -65.7(3)
C1''' O9 C2'' C1'' 158.0(2)
C1''' O9 C2'' C3'' -86.2(3)
O4 C1'' C2'' O9 -64.0(3)
O5 C1'' C2'' O9 177.7(2)
O4 C1'' C2'' C3'' 176.6(2)
O5 C1'' C2'' C3'' 58.3(3)
O9 C2'' C3'' O6 70.4(3)
C1'' C2'' C3'' O6 -176.2(2)
O9 C2'' C3'' C4'' -167.4(2)
C1'' C2'' C3'' C4'' -53.9(3)
O6 C3'' C4'' O7 -66.0(3)
C2'' C3'' C4'' O7 174.2(2)
O6 C3'' C4'' C5'' 175.5(2)
C2'' C3'' C4'' C5'' 55.7(3)
C1'' O5 C5'' C6'' -170.6(2)
C1'' O5 C5'' C4'' 64.7(3)
O7 C4'' C5'' O5 -179.4(2)
C3'' C4'' C5'' O5 -58.9(3)
O7 C4'' C5'' C6'' 60.8(3)
C3'' C4'' C5'' C6'' -178.6(3)
O5 C5'' C6'' O8 70.4(3)
C4'' C5'' C6'' O8 -169.4(2)
C5''' O10 C1''' O9 -61.0(3)
C5''' O10 C1''' C2''' 55.4(3)
C2'' O9 C1''' O10 -43.8(3)
C2'' O9 C1''' C2''' -165.8(2)
O10 C1''' C2''' O11 66.0(3)
O9 C1''' C2''' O11 -171.1(2)
O10 C1''' C2''' C3''' -54.2(3)
O9 C1''' C2''' C3''' 68.7(3)
O11 C2''' C3''' O12 62.0(3)
C1''' C2''' C3''' O12 -179.3(2)
O11 C2''' C3''' C4''' -61.2(3)
C1''' C2''' C3''' C4''' 57.5(3)
O12 C3''' C4''' O13 55.4(3)
C2''' C3''' C4''' O13 176.9(2)
O12 C3''' C4''' C5''' 177.5(2)
C2''' C3''' C4''' C5''' -61.0(3)
C1''' O10 C5''' C6''' -179.1(2)
C1''' O10 C5''' C4''' -56.6(3)
O13 C4''' C5''' O10 -179.9(2)
C3''' C4''' C5''' O10 58.5(3)
O13 C4''' C5''' C6''' -60.8(3)
C3''' C4''' C5''' C6''' 177.7(2)
O1 C2 C1' C6' 160.3(3)
C3 C2 C1' C6' -19.9(4)
O1 C2 C1' C2' -19.2(3)
C3 C2 C1' C2' 160.6(3)
C6' C1' C2' C3' 0.9(4)
C2 C1' C2' C3' -179.6(3)
C1' C2' C3' C4' -1.1(4)
C2' C3' C4' O14 -178.2(2)
C2' C3' C4' C5' 0.7(4)
O14 C4' C5' C6' 178.8(3)
C3' C4' C5' C6' 0.0(4)
C4' C5' C6' C1' -0.2(4)
C2' C1' C6' C5' -0.3(4)
C2 C1' C6' C5' -179.7(3)

loop_
_cod_related_entry_id
_cod_related_entry_database
_cod_related_entry_code
1 ChemSpider 30655611
